data_7035667
loop_
_publ_author_name
'Henry, P.F.'
'Weller, M.T.'
'Hughes, E.M.'

_publ_section_title
;
 Synthesis and structural characterisation of Cs Co P O4 - ABW
;
_journal_name_full
;
Journal of the Chemical Society. Dalton Transactions (2000- )
;
_journal_page_first 555
_journal_page_last 558
_journal_volume 2000
_journal_year 2000
_chemical_formula_sum 'Co Cs O4 P'
_chemical_name_systematic 'Cs (Co P O4)'
_space_group_IT_number 14
_symmetry_space_group_name_Hall '-P 2yab'
_symmetry_space_group_name_H-M 'P 1 21/a 1'
_cell_angle_alpha 90
_cell_angle_beta 90.365
_cell_angle_gamma 90
_cell_formula_units_Z 8
_cell_length_a 18.42805
_cell_length_b 5.47254
_cell_length_c 9.28972
_cell_volume 936.833
_citation_journal_id_ASTM DALTFG
_cod_data_source_file Henry_DALTFG_2000_1073.cif
_cod_data_source_block Co1Cs1O4P1
_cod_original_cell_volume 936.8328
_cod_original_sg_symbol_Hall '-P 2ybc (z,y,-x)'
_cod_original_formula_sum 'Co1 Cs1 O4 P1'
_cod_database_code 7035667

loop_
_symmetry_equiv_pos_as_xyz
x,y,z
-x+1/2,y+1/2,-z
-x,-y,-z
x-1/2,-y-1/2,z

loop_
_atom_site_label
_atom_site_type_symbol
_atom_site_fract_x
_atom_site_fract_y
_atom_site_fract_z
_atom_site_occupancy
_atom_site_U_iso_or_equiv
O4 O-2 0.36823 0.0145 0.5268 1 0.0
O3 O-2 0.86834 0.0355 0.5003 1 0.0
O5 O-2 0.2682 0.7469 0.148 1 0.0
O7 O-2 0.35819 0.8933 0.9599 1 0.0
O6 O-2 0.60057 0.1999 0.7859 1 0.0
Co1 Co+2 0.0892 0.2517 0.5821 1 0.0
O2 O-2 0.88751 0.1996 0.7399 1 0.0
Co2 Co+2 0.1674 0.728 0.088 1 0.0
P1 P+5 0.09634 0.7498 0.4169 1 0.0
O8 O-2 0.36461 0.4637 0.057 1 0.0
Cs2 Cs+1 0.24924 0.7325 0.6919 1 0.0
P2 P+5 0.34652 0.7329 0.0919 1 0.0
O1 O-2 0.98428 0.2525 0.5569 1 0.0
Cs1 Cs+1 0.00383 0.2434 0.2076 1 0.0
